data_8100705
loop_
_publ_author_name
'Smyth, D. R.'
'Tiekink, E. R. T.'

_publ_section_title
;
Crystal structure of benzamide-2-thiolato(tri-o-tolylphosphine)gold
(I), C~28~H~27~AuNOPS
;
_journal_issue 3
_journal_name_full 'Zeitschrift f\"ur Kristallographie - New Crystal Structures'
_journal_page_first 357
_journal_page_last 358
_journal_volume 217
_journal_year 2002
_chemical_formula_moiety 'C28 H27 Au N O P S '
_chemical_formula_structural 'C28 H27 Au N O P S'
_chemical_formula_sum 'C28 H27 Au N O P S'
_chemical_formula_weight 653.53
_space_group_IT_number 2
_symmetry_cell_setting triclinic
_symmetry_Int_Tables_number 2
_symmetry_space_group_name_Hall '-P 1'
_symmetry_space_group_name_H-M 'P -1'
_cell_angle_alpha 105.06(2)
_cell_angle_beta 91.32(2)
_cell_angle_gamma 75.65(2)
_cell_formula_units_Z 2
_cell_length_a 11.731(2)
_cell_length_b 13.237(4)
_cell_length_c 9.245(3)
_cell_measurement_temperature 173
_cell_volume 1341.8(6)
_diffrn_ambient_temperature 173
_diffrn_orient_matrix_UB_11 0.04800
_diffrn_orient_matrix_UB_12 -0.01884
_diffrn_orient_matrix_UB_13 -0.09566
_diffrn_orient_matrix_UB_21 -0.06854
_diffrn_orient_matrix_UB_22 0.03996
_diffrn_orient_matrix_UB_23 -0.04624
_diffrn_orient_matrix_UB_31 0.02749
_diffrn_orient_matrix_UB_32 0.06766
_diffrn_orient_matrix_UB_33 0.03581
_exptl_crystal_density_diffrn 1.617
_cod_original_formula_sum 'C28 H27 Au1 N1 O1 P1 S1 '
_cod_database_code 8100705

loop_
_symmetry_equiv_pos_as_xyz
'  +x,  +y,  +z'
'  -x,  -y,  -z'

loop_
_atom_site_label
_atom_site_type_symbol
_atom_site_fract_x
_atom_site_fract_y
_atom_site_fract_z
_atom_site_U_iso_or_equiv
_atom_site_adp_type
_atom_site_occupancy
_atom_site_symmetry_multiplicity
_atom_site_calc_flag
_atom_site_refinement_flags
_atom_site_disorder_assembly
_atom_site_disorder_group
Au Au 0.037916(16) 0.173987(15) 0.34937(2) 0.02764(7) Uani 1 2 d . . .
S2 S -0.15706(11) 0.23399(11) 0.30401(16) 0.0344(3) Uani 1 2 d . . .
P1 P 0.22575(11) 0.10670(10) 0.40754(13) 0.0243(2) Uani 1 2 d . . .
O1 O -0.4598(4) 0.5192(4) 0.3185(6) 0.0600(13) Uani 1 2 d . . .
N1 N -0.3510(4) 0.4231(4) 0.4630(5) 0.0380(10) Uani 1 2 d . . .
H1a H -0.4080 0.4439 0.5327 0.046 Uiso 1 2 calc R . .
H1b H -0.2836 0.3794 0.4751 0.046 Uiso 1 2 calc R . .
C1' C -0.3666(5) 0.4578(4) 0.3397(7) 0.0367(12) Uani 1 2 d . . .
C1 C -0.2638(5) 0.4264(4) 0.2266(6) 0.0367(12) Uani 1 2 d . . .
C2 C -0.1663(5) 0.3356(5) 0.2084(6) 0.0336(11) Uani 1 2 d . . .
C3 C -0.0763(6) 0.3232(5) 0.1011(7) 0.0465(14) Uani 1 2 d . . .
H3 H -0.0086 0.2643 0.0891 0.056 Uiso 1 2 calc R . .
C4 C -0.0846(7) 0.3940(7) 0.0140(9) 0.071(2) Uani 1 2 d . . .
H4 H -0.0227 0.3836 -0.0570 0.085 Uiso 1 2 calc R . .
C5 C -0.1813(7) 0.4797(7) 0.0283(9) 0.071(2) Uani 1 2 d . . .
H5 H -0.1870 0.5279 -0.0333 0.086 Uiso 1 2 calc R . .
C6 C -0.2710(6) 0.4953(5) 0.1340(8) 0.0537(17) Uani 1 2 d . . .
H6 H -0.3384 0.5541 0.1430 0.064 Uiso 1 2 calc R . .
C11 C 0.3358(4) 0.1558(4) 0.3265(5) 0.0256(9) Uani 1 2 d . . .
C12 C 0.3198(5) 0.2673(4) 0.3397(5) 0.0314(11) Uani 1 2 d . . .
C13 C 0.4086(6) 0.2984(5) 0.2777(6) 0.0400(13) Uani 1 2 d . . .
H13 H 0.4006 0.3729 0.2863 0.048 Uiso 1 2 calc R . .
C14 C 0.5086(5) 0.2236(5) 0.2038(6) 0.0421(14) Uani 1 2 d . . .
H14 H 0.5675 0.2473 0.1627 0.050 Uiso 1 2 calc R . .
C15 C 0.5223(5) 0.1144(5) 0.1900(6) 0.0410(13) Uani 1 2 d . . .
H15 H 0.5901 0.0630 0.1388 0.049 Uiso 1 2 calc R . .
C16 C 0.4360(5) 0.0811(4) 0.2518(5) 0.0317(11) Uani 1 2 d . . .
H16 H 0.4453 0.0063 0.2431 0.038 Uiso 1 2 calc R . .
C17 C 0.2147(6) 0.3507(5) 0.4189(7) 0.0475(15) Uani 1 2 d . . .
H17a H 0.2257 0.4228 0.4265 0.071 Uiso 1 2 calc R . .
H17b H 0.2046 0.3422 0.5196 0.071 Uiso 1 2 calc R . .
H17c H 0.1444 0.3418 0.3625 0.071 Uiso 1 2 calc R . .
C21 C 0.2735(4) -0.0401(4) 0.3468(5) 0.0256(9) Uani 1 2 d . . .
C22 C 0.2546(4) -0.0976(4) 0.1999(5) 0.0283(10) Uani 1 2 d . . .
C23 C 0.2917(5) -0.2095(4) 0.1620(6) 0.0353(11) Uani 1 2 d . . .
H23 H 0.2788 -0.2491 0.0642 0.042 Uiso 1 2 calc R . .
C24 C 0.3472(5) -0.2654(4) 0.2625(7) 0.0382(12) Uani 1 2 d . . .
H24 H 0.3713 -0.3421 0.2335 0.046 Uiso 1 2 calc R . .
C25 C 0.3670(5) -0.2093(4) 0.4044(6) 0.0372(12) Uani 1 2 d . . .
H25 H 0.4064 -0.2470 0.4730 0.045 Uiso 1 2 calc R . .
C26 C 0.3294(5) -0.0975(4) 0.4469(6) 0.0311(11) Uani 1 2 d . . .
H26 H 0.3417 -0.0592 0.5458 0.037 Uiso 1 2 calc R . .
C27 C 0.1987(5) -0.0425(4) 0.0831(5) 0.0351(12) Uani 1 2 d . . .
H27a H 0.2061 -0.0958 -0.0144 0.053 Uiso 1 2 calc R . .
H27b H 0.2385 0.0132 0.0764 0.053 Uiso 1 2 calc R . .
H27c H 0.1152 -0.0089 0.1111 0.053 Uiso 1 2 calc R . .
C31 C 0.2474(4) 0.1411(4) 0.6089(5) 0.0275(10) Uani 1 2 d . . .
C32 C 0.1688(5) 0.1258(4) 0.7105(5) 0.0304(10) Uani 1 2 d . . .
C33 C 0.1918(5) 0.1514(4) 0.8622(6) 0.0369(12) Uani 1 2 d . . .
H33 H 0.1397 0.1417 0.9317 0.044 Uiso 1 2 calc R . .
C34 C 0.2870(5) 0.1902(5) 0.9147(6) 0.0406(13) Uani 1 2 d . . .
H34 H 0.3002 0.2067 1.0190 0.049 Uiso 1 2 calc R . .
C35 C 0.3641(5) 0.2051(5) 0.8156(6) 0.0388(12) Uani 1 2 d . . .
H35 H 0.4301 0.2322 0.8515 0.047 Uiso 1 2 calc R . .
C36 C 0.3441(5) 0.1801(4) 0.6625(5) 0.0321(11) Uani 1 2 d . . .
H36 H 0.3971 0.1899 0.5942 0.039 Uiso 1 2 calc R . .
C37 C 0.0651(5) 0.0799(6) 0.6614(7) 0.0455(14) Uani 1 2 d . . .
H37a H 0.0349 0.0593 0.7446 0.068 Uiso 1 2 calc R . .
H37b H 0.0895 0.0160 0.5763 0.068 Uiso 1 2 calc R . .
H37c H 0.0031 0.1343 0.6313 0.068 Uiso 1 2 calc R . .

loop_
_atom_site_aniso_label
_atom_site_aniso_U_11
_atom_site_aniso_U_22
_atom_site_aniso_U_33
_atom_site_aniso_U_23
_atom_site_aniso_U_13
_atom_site_aniso_U_12
Au 0.02689(11) 0.02711(10) 0.02827(10) 0.00679(7) -0.00153(7) -0.00609(7)
S2 0.0272(6) 0.0329(7) 0.0428(7) 0.0120(5) 0.0006(5) -0.0046(5)
P1 0.0273(6) 0.0270(6) 0.0210(5) 0.0083(5) -0.0011(4) -0.0088(5)
O1 0.050(3) 0.057(3) 0.073(3) 0.040(3) 0.021(2) 0.014(2)
N1 0.039(3) 0.030(2) 0.041(2) 0.0074(19) 0.011(2) -0.0014(19)
C1' 0.035(3) 0.025(3) 0.049(3) 0.010(2) 0.003(2) -0.006(2)
C1 0.043(3) 0.029(3) 0.040(3) 0.010(2) 0.002(2) -0.011(2)
C2 0.028(3) 0.043(3) 0.029(2) 0.007(2) 0.001(2) -0.011(2)
C3 0.041(3) 0.057(4) 0.042(3) 0.015(3) 0.008(3) -0.011(3)
C4 0.059(5) 0.099(6) 0.068(5) 0.042(5) 0.020(4) -0.023(4)
C5 0.072(5) 0.074(5) 0.083(5) 0.056(5) 0.018(4) -0.005(4)
C6 0.052(4) 0.045(4) 0.068(4) 0.030(3) 0.014(3) -0.002(3)
C11 0.028(2) 0.028(2) 0.023(2) 0.0069(18) -0.0039(18) -0.0116(19)
C12 0.040(3) 0.036(3) 0.024(2) 0.011(2) -0.004(2) -0.019(2)
C13 0.057(4) 0.041(3) 0.032(3) 0.011(2) -0.006(2) -0.030(3)
C14 0.046(3) 0.059(4) 0.033(3) 0.015(3) -0.002(2) -0.032(3)
C15 0.034(3) 0.059(4) 0.034(3) 0.011(3) 0.004(2) -0.019(3)
C16 0.033(3) 0.034(3) 0.031(2) 0.009(2) 0.002(2) -0.011(2)
C17 0.059(4) 0.027(3) 0.058(4) 0.011(3) 0.003(3) -0.012(3)
C21 0.024(2) 0.026(2) 0.028(2) 0.0088(19) 0.0000(18) -0.0075(18)
C22 0.031(3) 0.030(2) 0.026(2) 0.0106(19) 0.0013(19) -0.009(2)
C23 0.040(3) 0.033(3) 0.034(3) 0.007(2) -0.001(2) -0.013(2)
C24 0.038(3) 0.025(3) 0.052(3) 0.010(2) -0.002(2) -0.009(2)
C25 0.042(3) 0.029(3) 0.046(3) 0.019(2) -0.002(2) -0.010(2)
C26 0.033(3) 0.034(3) 0.032(2) 0.016(2) -0.002(2) -0.011(2)
C27 0.046(3) 0.035(3) 0.023(2) 0.007(2) -0.002(2) -0.007(2)
C31 0.034(3) 0.027(2) 0.021(2) 0.0071(18) 0.0009(19) -0.006(2)
C32 0.031(3) 0.033(3) 0.029(2) 0.011(2) -0.002(2) -0.010(2)
C33 0.045(3) 0.038(3) 0.026(2) 0.013(2) 0.008(2) -0.001(2)
C34 0.054(4) 0.041(3) 0.023(2) 0.008(2) -0.007(2) -0.006(3)
C35 0.043(3) 0.044(3) 0.031(3) 0.010(2) -0.008(2) -0.015(3)
C36 0.040(3) 0.036(3) 0.026(2) 0.012(2) -0.003(2) -0.014(2)
C37 0.039(3) 0.069(4) 0.042(3) 0.023(3) -0.001(2) -0.028(3)

loop_
_geom_bond_atom_site_label_1
_geom_bond_atom_site_label_2
_geom_bond_distance
_geom_bond_site_symmetry_2
_geom_bond_publ_flag
Au P1 2.2714(13) . ?
Au S2 2.2950(14) . ?
S2 C2 1.774(6) . ?
P1 C21 1.820(5) . ?
P1 C31 1.826(5) . ?
P1 C11 1.835(5) . ?
O1 C1' 1.236(7) . ?
N1 C1' 1.329(7) . ?
C1' C1 1.518(8) . ?
C1 C6 1.392(8) . ?
C1 C2 1.415(8) . ?
C2 C3 1.415(7) . ?
C3 C4 1.371(10) . ?
C4 C5 1.372(11) . ?
C5 C6 1.392(9) . ?
C11 C16 1.394(7) . ?
C11 C12 1.413(7) . ?
C12 C13 1.395(7) . ?
C12 C17 1.491(8) . ?
C13 C14 1.390(9) . ?
C14 C15 1.386(9) . ?
C15 C16 1.388(7) . ?
C21 C26 1.398(7) . ?
C21 C22 1.416(7) . ?
C22 C23 1.387(7) . ?
C22 C27 1.507(7) . ?
C23 C24 1.388(8) . ?
C24 C25 1.375(8) . ?
C25 C26 1.386(7) . ?
C31 C36 1.389(7) . ?
C31 C32 1.416(7) . ?
C32 C33 1.392(7) . ?
C32 C37 1.501(7) . ?
C33 C34 1.370(8) . ?
C34 C35 1.384(8) . ?
C35 C36 1.395(7) . ?
